data_7216416
loop_
_publ_author_name
'Bajpai, Alankriti'
'Venugopalan, Paloth'
'Moorthy, Jarugu Narasimha'

_publ_section_title
;
 Self-assembly of sterically-rigidified 3-connecting benzenetribenzoic
 acid into (6,3) and (3,3) nets and stabilization of water channel in the
 crystal lattice
;
_journal_issue 22
_journal_name_full CrystEngComm
_journal_page_first 4853
_journal_paper_doi 10.1039/c3ce42515k
_journal_volume 16
_journal_year 2014
_chemical_formula_sum 'C74 H84 O18'
_chemical_formula_weight 1261.44
_chemical_name_common
;
2*1,3,5-Tris(2,6-dimethyl-4-carboxyphenyl)benzene+2*Dimethoxyethane+2*H2O
;
_chemical_name_systematic
;
 ?
;
_space_group_IT_number 169
_symmetry_cell_setting hexagonal
_symmetry_space_group_name_Hall 'P 61'
_symmetry_space_group_name_H-M 'P 61'
_atom_sites_solution_hydrogens geom
_atom_sites_solution_primary direct
_atom_sites_solution_secondary difmap
_audit_creation_method 'Manual edit of SHELXL-97 CIF'
_cell_angle_alpha 90.00
_cell_angle_beta 90.00
_cell_angle_gamma 120.00
_cell_formula_units_Z 6
_cell_length_a 25.350(4)
_cell_length_b 25.350(4)
_cell_length_c 18.979(4)
_cell_measurement_temperature 293(2)
_cell_volume 10562(3)
_computing_cell_refinement 'Bruker SAINT'
_computing_data_collection 'Bruker APEX'
_computing_data_reduction 'Bruker SAINT'
_computing_molecular_graphics 'SHELXL 5.1, XP (Sheldrick, 1994)'
_computing_publication_material SHELXL-97
_computing_structure_refinement 'SHELXL-97 (Sheldrick, 1997)'
_computing_structure_solution 'SHELXS-97 (Sheldrick, 1997)'
_diffrn_ambient_temperature 293(2)
_diffrn_measured_fraction_theta_full 0.993
_diffrn_measured_fraction_theta_max 0.993
_diffrn_measurement_device_type 'BRUKER AXS KAPPA APEX-II'
_diffrn_measurement_method 'phi and omega scans'
_diffrn_radiation_monochromator graphite
_diffrn_radiation_source 'fine-focus sealed tube'
_diffrn_radiation_type MoK\a
_diffrn_radiation_wavelength 0.71073
_diffrn_reflns_av_R_equivalents 0.0633
_diffrn_reflns_av_sigmaI/netI 0.0547
_diffrn_reflns_limit_h_max 25
_diffrn_reflns_limit_h_min -30
_diffrn_reflns_limit_k_max 30
_diffrn_reflns_limit_k_min -29
_diffrn_reflns_limit_l_max 22
_diffrn_reflns_limit_l_min -21
_diffrn_reflns_number 55064
_diffrn_reflns_theta_full 24.99
_diffrn_reflns_theta_max 24.99
_diffrn_reflns_theta_min 1.93
_exptl_absorpt_coefficient_mu 0.085
_exptl_absorpt_correction_T_max 0.97
_exptl_absorpt_correction_T_min 0.93
_exptl_absorpt_correction_type multi-scan
_exptl_absorpt_process_details SADABS
_exptl_crystal_colour colourless
_exptl_crystal_density_diffrn 1.190
_exptl_crystal_density_method 'not measured'
_exptl_crystal_description needle
_exptl_crystal_F_000 4032
_exptl_crystal_size_max 0.21
_exptl_crystal_size_mid 0.14
_exptl_crystal_size_min 0.14
_refine_diff_density_max 0.377
_refine_diff_density_min -0.268
_refine_diff_density_rms 0.059
_refine_ls_abs_structure_details 'Flack H D (1983), Acta Cryst. A39, 876-881'
_refine_ls_abs_structure_Flack -0.4(12)
_refine_ls_extinction_method none
_refine_ls_goodness_of_fit_ref 1.060
_refine_ls_hydrogen_treatment constr
_refine_ls_matrix_type full
_refine_ls_number_parameters 817
_refine_ls_number_reflns 12237
_refine_ls_number_restraints 55
_refine_ls_restrained_S_all 1.075
_refine_ls_R_factor_all 0.1038
_refine_ls_R_factor_gt 0.0728
_refine_ls_shift/su_max 0.000
_refine_ls_shift/su_mean 0.000
_refine_ls_structure_factor_coef Fsqd
_refine_ls_weighting_details 'calc w=1/[\s^2^(Fo^2^)+(0.1159P)^2^+0.0000P] where P=(Fo^2^+2Fc^2^)/3'
_refine_ls_weighting_scheme calc
_refine_ls_wR_factor_gt 0.1768
_refine_ls_wR_factor_ref 0.1948
_reflns_number_gt 8585
_reflns_number_total 12237
_reflns_threshold_expression >2sigma(I)
_cod_data_source_file c3ce42515k2.cif
_cod_data_source_block MeBTB-DME
_cod_depositor_comments
;
The following automatic conversions were performed:

'_symmetry_cell_setting' value 'Hexagonal' changed to 'hexagonal'
according to
/usr/data/users/saulius/crontab/automatic-downloads/current/RSC/lib/dictionaries/cif_core.dic
dictionary named 'cif_core.dic' version 2.4.2 from
2011-04-26.

'_exptl_absorpt_correction_type' value 'MULTI-SCAN'
changed to 'multi-scan' according to
/usr/data/users/saulius/crontab/automatic-downloads/current/RSC/lib/dictionaries/cif_core.dic
dictionary named 'cif_core.dic' version 2.4.2 from 2011-04-26.

Automatic conversion script
Id: cif_fix_values 2281 2013-09-26 08:29:07Z andrius 
;
_cod_original_sg_symbol_H-M P6(1)
_cod_database_code 7216416

loop_
_symmetry_equiv_pos_as_xyz
'x, y, z'
'-y, x-y, z+1/3'
'-x+y, -x, z+2/3'
'-x, -y, z+1/2'
'y, -x+y, z+5/6'
'x-y, x, z+1/6'

loop_
_atom_site_label
_atom_site_type_symbol
_atom_site_fract_x
_atom_site_fract_y
_atom_site_fract_z
_atom_site_U_iso_or_equiv
_atom_site_adp_type
_atom_site_occupancy
_atom_site_symmetry_multiplicity
_atom_site_calc_flag
_atom_site_refinement_flags
_atom_site_disorder_assembly
_atom_site_disorder_group
O1 O 0.2093(3) 0.1649(2) -0.4969(4) 0.144(2) Uani 1 1 d . . .
H1B H 0.1784 0.1643 -0.5111 0.216 Uiso 0.50 1 calc PR . .
O2 O 0.1564(3) 0.1375(3) -0.3959(4) 0.153(2) Uani 1 1 d . . .
H2B H 0.1319 0.1430 -0.4184 0.229 Uiso 0.50 1 calc PR . .
O3 O 0.42396(14) -0.16677(11) -0.17611(16) 0.0654(8) Uani 1 1 d . . .
O4 O 0.52044(15) -0.11692(12) -0.21332(17) 0.0673(8) Uani 1 1 d . . .
H4B H 0.5178 -0.1499 -0.2053 0.101 Uiso 1 1 calc R . .
O5 O 0.74962(16) 0.46886(14) -0.24444(19) 0.0788(9) Uani 1 1 d . . .
O6 O 0.71939(13) 0.46793(13) -0.13368(17) 0.0696(8) Uani 1 1 d . . .
H6B H 0.7543 0.4964 -0.1292 0.104 Uiso 1 1 calc R . .
C1 C 0.40322(17) 0.14795(16) -0.2927(2) 0.0477(9) Uani 1 1 d . . .
C2 C 0.40510(17) 0.09514(15) -0.27839(19) 0.0443(8) Uani 1 1 d . . .
H2A H 0.3722 0.0577 -0.2914 0.053 Uiso 1 1 calc R . .
C3 C 0.45490(16) 0.09680(15) -0.24515(18) 0.0424(8) Uani 1 1 d . . .
C4 C 0.50348(17) 0.15354(16) -0.22603(18) 0.0454(8) Uani 1 1 d . . .
H4A H 0.5368 0.1556 -0.2028 0.055 Uiso 1 1 calc R . .
C5 C 0.50319(16) 0.20665(15) -0.24077(19) 0.0439(8) Uani 1 1 d . . .
C6 C 0.45283(18) 0.20346(16) -0.2733(2) 0.0509(9) Uani 1 1 d . . .
H6A H 0.4522 0.2392 -0.2824 0.061 Uiso 1 1 calc R . .
C7 C 0.35010(19) 0.14651(16) -0.3290(2) 0.0542(10) Uani 1 1 d . . .
C8 C 0.3561(2) 0.16235(17) -0.4006(3) 0.0639(12) Uani 1 1 d . . .
C9 C 0.3071(2) 0.16332(19) -0.4338(3) 0.0768(15) Uani 1 1 d . . .
H9A H 0.3097 0.1739 -0.4811 0.092 Uiso 1 1 calc R . .
C10 C 0.2536(2) 0.1481(2) -0.3952(4) 0.0808(15) Uani 1 1 d . . .
C11 C 0.2500(2) 0.1332(2) -0.3268(4) 0.0769(14) Uani 1 1 d . . .
H11A H 0.2144 0.1235 -0.3025 0.092 Uiso 1 1 calc R . .
C12 C 0.2970(2) 0.13141(19) -0.2905(3) 0.0679(12) Uani 1 1 d . . .
C13 C 0.4113(2) 0.1752(2) -0.4418(3) 0.0732(13) Uani 1 1 d . . .
H13A H 0.4438 0.2155 -0.4312 0.110 Uiso 1 1 calc R . .
H13B H 0.4022 0.1722 -0.4913 0.110 Uiso 1 1 calc R . .
H13C H 0.4235 0.1461 -0.4296 0.110 Uiso 1 1 calc R . .
C14 C 0.2031(4) 0.1504(3) -0.4348(6) 0.115(3) Uani 1 1 d . . .
C15 C 0.2912(3) 0.1134(3) -0.2153(3) 0.0826(14) Uani 1 1 d . . .
H15A H 0.2518 0.1041 -0.1981 0.124 Uiso 1 1 calc R . .
H15B H 0.3222 0.1464 -0.1883 0.124 Uiso 1 1 calc R . .
H15C H 0.2957 0.0782 -0.2107 0.124 Uiso 1 1 calc R . .
C16 C 0.45850(16) 0.04067(15) -0.23246(18) 0.0420(8) Uani 1 1 d . . .
C17 C 0.41597(18) -0.00552(17) -0.1877(2) 0.0497(9) Uani 1 1 d . . .
C18 C 0.41999(18) -0.05781(16) -0.17838(19) 0.0497(9) Uani 1 1 d . . .
H18A H 0.3920 -0.0888 -0.1495 0.060 Uiso 1 1 calc R . .
C19 C 0.46523(17) -0.06434(15) -0.2117(2) 0.0481(9) Uani 1 1 d . . .
C20 C 0.50750(17) -0.01819(15) -0.25504(19) 0.0441(8) Uani 1 1 d . . .
H20A H 0.5381 -0.0225 -0.2767 0.053 Uiso 1 1 calc R . .
C21 C 0.50409(16) 0.03405(14) -0.26598(18) 0.0412(8) Uani 1 1 d . . .
C22 C 0.3680(2) 0.00101(19) -0.1482(2) 0.0592(10) Uani 1 1 d . . .
H22A H 0.3360 -0.0051 -0.1800 0.089 Uiso 1 1 calc R . .
H22B H 0.3859 0.0411 -0.1281 0.089 Uiso 1 1 calc R . .
H22C H 0.3516 -0.0288 -0.1112 0.089 Uiso 1 1 calc R . .
C23 C 0.4696(2) -0.12018(16) -0.1998(2) 0.0498(9) Uani 1 1 d . . .
C24 C 0.55041(17) 0.08281(16) -0.31405(19) 0.0466(8) Uani 1 1 d . . .
H24A H 0.5802 0.1160 -0.2862 0.070 Uiso 1 1 calc R . .
H24B H 0.5302 0.0973 -0.3446 0.070 Uiso 1 1 calc R . .
H24C H 0.5702 0.0661 -0.3418 0.070 Uiso 1 1 calc R . .
C25 C 0.55906(17) 0.26807(16) -0.2270(2) 0.0465(9) Uani 1 1 d . . .
C26 C 0.56590(17) 0.29711(16) -0.1616(2) 0.0468(8) Uani 1 1 d . . .
C28 C 0.65896(17) 0.38247(16) -0.2051(2) 0.0479(9) Uani 1 1 d . . .
C27 C 0.61666(19) 0.35443(18) -0.1522(2) 0.0536(10) Uani 1 1 d . . .
H27A H 0.6222 0.3743 -0.1094 0.064 Uiso 1 1 calc R . .
C29 C 0.65100(18) 0.35198(16) -0.2687(2) 0.0483(9) Uani 1 1 d . . .
H29A H 0.6795 0.3708 -0.3044 0.058 Uiso 1 1 calc R . .
C30 C 0.60211(17) 0.29478(16) -0.28011(19) 0.0452(8) Uani 1 1 d . . .
C32 C 0.7128(2) 0.44356(19) -0.1976(2) 0.0566(10) Uani 1 1 d . . .
C31 C 0.5207(2) 0.26655(18) -0.1027(2) 0.0548(10) Uani 1 1 d . . .
H31A H 0.5258 0.2345 -0.0830 0.082 Uiso 1 1 calc R . .
H31B H 0.4801 0.2498 -0.1209 0.082 Uiso 1 1 calc R . .
H31C H 0.5274 0.2959 -0.0668 0.082 Uiso 1 1 calc R . .
C33 C 0.59674(19) 0.26195(17) -0.3483(2) 0.0538(9) Uani 1 1 d . . .
H33A H 0.6302 0.2877 -0.3786 0.081 Uiso 1 1 calc R . .
H33B H 0.5591 0.2521 -0.3711 0.081 Uiso 1 1 calc R . .
H33C H 0.5975 0.2252 -0.3387 0.081 Uiso 1 1 calc R . .
O1A O 0.73807(12) 0.53316(13) 0.01047(15) 0.0609(7) Uani 1 1 d . . .
O2A O 0.69189(13) 0.43664(13) 0.04166(16) 0.0613(7) Uani 1 1 d . . .
H2AA H 0.6662 0.4354 0.0144 0.092 Uiso 1 1 calc R . .
O3A O 0.9824(3) 0.8261(4) 0.5399(5) 0.180(4) Uani 1 1 d . . .
H3AA H 0.9800 0.8463 0.5722 0.270 Uiso 0.50 1 calc PR . .
O4A O 0.9412(3) 0.7513(4) 0.6229(5) 0.205(4) Uani 1 1 d . . .
H4AA H 0.9426 0.7785 0.6476 0.307 Uiso 0.50 1 calc PR . .
O5A O 1.08825(17) 0.34826(15) 0.4151(2) 0.0979(12) Uani 1 1 d . . .
H5AA H 1.1095 0.3332 0.4245 0.147 Uiso 1 1 calc R . .
O6A O 1.17682(16) 0.42584(15) 0.3831(2) 0.0779(9) Uani 1 1 d . . .
C1A C 0.92111(15) 0.54367(17) 0.25254(19) 0.0450(8) Uani 1 1 d . . .
C2A C 0.92461(15) 0.58657(17) 0.3011(2) 0.0456(8) Uani 1 1 d . . .
H2AB H 0.9025 0.6062 0.2931 0.055 Uiso 1 1 calc R . .
C3A C 0.96023(15) 0.60051(17) 0.3607(2) 0.0468(8) Uani 1 1 d . . .
C4A C 0.99274(16) 0.57018(17) 0.3719(2) 0.0484(9) Uani 1 1 d . . .
H4AB H 1.0168 0.5790 0.4120 0.058 Uiso 1 1 calc R . .
C5A C 0.98994(16) 0.52735(18) 0.3248(2) 0.0504(9) Uani 1 1 d . . .
C6A C 0.95402(15) 0.51440(18) 0.2649(2) 0.0477(9) Uani 1 1 d . . .
H6AA H 0.9521 0.4858 0.2327 0.057 Uiso 1 1 calc R . .
C7A C 0.87673(15) 0.52708(17) 0.19208(19) 0.0440(8) Uani 1 1 d . . .
C8A C 0.82193(15) 0.47143(17) 0.19496(19) 0.0440(8) Uani 1 1 d . . .
C9A C 0.77822(16) 0.45877(17) 0.14303(19) 0.0449(8) Uani 1 1 d . . .
H9AA H 0.7420 0.4216 0.1436 0.054 Uiso 1 1 calc R . .
C10A C 0.78791(17) 0.50073(18) 0.0907(2) 0.0485(9) Uani 1 1 d . . .
C11A C 0.84337(16) 0.55471(18) 0.0874(2) 0.0461(8) Uani 1 1 d . . .
H11B H 0.8502 0.5823 0.0513 0.055 Uiso 1 1 calc R . .
C12A C 0.88846(16) 0.56821(17) 0.1366(2) 0.0471(8) Uani 1 1 d . . .
C13A C 0.80848(16) 0.42759(17) 0.2537(2) 0.0492(9) Uani 1 1 d . . .
H13D H 0.7668 0.3955 0.2509 0.074 Uiso 1 1 calc R . .
H13E H 0.8152 0.4484 0.2980 0.074 Uiso 1 1 calc R . .
H13F H 0.8348 0.4106 0.2503 0.074 Uiso 1 1 calc R . .
C14A C 0.73706(19) 0.4902(2) 0.0435(2) 0.0551(10) Uani 1 1 d . . .
C15A C 0.94895(18) 0.62727(19) 0.1315(2) 0.0582(10) Uani 1 1 d . . .
H15D H 0.9543 0.6431 0.0845 0.087 Uiso 1 1 calc R . .
H15E H 0.9815 0.6197 0.1427 0.087 Uiso 1 1 calc R . .
H15F H 0.9493 0.6564 0.1641 0.087 Uiso 1 1 calc R . .
C16A C 0.96220(17) 0.6453(2) 0.4127(2) 0.0569(10) Uani 1 1 d . . .
C17A C 0.99257(19) 0.7072(2) 0.3960(3) 0.0654(12) Uani 1 1 d . . .
C18A C 0.9917(2) 0.7472(3) 0.4480(4) 0.094(2) Uani 1 1 d . . .
H18B H 1.0120 0.7888 0.4390 0.112 Uiso 1 1 calc R . .
C19A C 0.9622(3) 0.7262(4) 0.5105(4) 0.097(2) Uani 1 1 d . . .
C20A C 0.9324(2) 0.6650(4) 0.5264(3) 0.0910(19) Uani 1 1 d . . .
H20B H 0.9127 0.6514 0.5695 0.109 Uiso 1 1 calc R . .
C21A C 0.93187(19) 0.6235(3) 0.4776(3) 0.0738(14) Uani 1 1 d . . .
C22A C 1.0242(2) 0.7303(2) 0.3267(3) 0.0763(14) Uani 1 1 d . . .
H22D H 1.0526 0.7162 0.3196 0.114 Uiso 1 1 calc R . .
H22E H 1.0455 0.7740 0.3268 0.114 Uiso 1 1 calc R . .
H22F H 0.9946 0.7154 0.2895 0.114 Uiso 1 1 calc R . .
C23A C 0.9629(4) 0.7730(7) 0.5602(8) 0.168(5) Uani 1 1 d . . .
C24A C 0.8974(2) 0.5560(3) 0.4953(3) 0.0807(15) Uani 1 1 d . . .
H24D H 0.8767 0.5500 0.5395 0.121 Uiso 1 1 calc R . .
H24E H 0.9255 0.5412 0.4986 0.121 Uiso 1 1 calc R . .
H24F H 0.8681 0.5342 0.4589 0.121 Uiso 1 1 calc R . .
C25A C 1.02342(18) 0.49387(18) 0.34045(19) 0.0506(9) Uani 1 1 d . . .
C26A C 1.08811(17) 0.52608(19) 0.33626(19) 0.0517(9) Uani 1 1 d . . .
C27A C 1.11855(18) 0.49484(19) 0.3513(2) 0.0536(9) Uani 1 1 d . . .
H27B H 1.1608 0.5149 0.3481 0.064 Uiso 1 1 calc R . .
C28A C 1.08769(19) 0.43526(19) 0.3708(2) 0.0563(10) Uani 1 1 d . . .
C29A C 1.0244(2) 0.4038(2) 0.3772(2) 0.0689(12) Uani 1 1 d . . .
H29B H 1.0040 0.3634 0.3920 0.083 Uiso 1 1 calc R . .
C30A C 0.99122(19) 0.43376(19) 0.3611(3) 0.0639(11) Uani 1 1 d . . .
C31A C 1.12375(19) 0.5923(2) 0.3203(2) 0.0635(11) Uani 1 1 d . . .
H31D H 1.1242 0.6151 0.3609 0.095 Uiso 1 1 calc R . .
H31E H 1.1053 0.6014 0.2815 0.095 Uiso 1 1 calc R . .
H31F H 1.1647 0.6032 0.3081 0.095 Uiso 1 1 calc R . .
C32A C 1.1227(2) 0.4036(2) 0.3899(3) 0.0660(11) Uani 1 1 d . . .
C33A C 0.9230(2) 0.3998(2) 0.3678(4) 0.102(2) Uani 1 1 d . . .
H33D H 0.9094 0.4278 0.3806 0.153 Uiso 1 1 calc R . .
H33E H 0.9109 0.3692 0.4036 0.153 Uiso 1 1 calc R . .
H33F H 0.9051 0.3809 0.3237 0.153 Uiso 1 1 calc R . .
O9 O 0.7778(7) 0.6026(7) -0.2988(10) 0.225(7) Uiso 0.606(15) 1 d PDU A 1
O10 O 0.7782(12) 0.7359(9) -0.3574(13) 0.318(10) Uiso 0.606(15) 1 d PDU A 1
C38 C 0.8251(6) 0.5872(7) -0.2964(8) 0.120(4) Uiso 0.606(15) 1 d PDU A 1
H38A H 0.8318 0.5769 -0.3429 0.180 Uiso 0.606(15) 1 calc PR A 1
H38B H 0.8130 0.5531 -0.2655 0.180 Uiso 0.606(15) 1 calc PR A 1
H38C H 0.8619 0.6214 -0.2791 0.180 Uiso 0.606(15) 1 calc PR A 1
C39 C 0.7912(12) 0.6483(11) -0.3505(12) 0.286(9) Uiso 0.606(15) 1 d PDU A 1
H39A H 0.7874 0.6313 -0.3972 0.343 Uiso 0.606(15) 1 calc PR A 1
H39B H 0.8327 0.6813 -0.3446 0.343 Uiso 0.606(15) 1 calc PR A 1
C40 C 0.7479(8) 0.6726(9) -0.3432(18) 0.311(10) Uiso 0.606(15) 1 d PDU A 1
H40A H 0.7142 0.6514 -0.3757 0.374 Uiso 0.606(15) 1 calc PR A 1
H40B H 0.7315 0.6651 -0.2957 0.374 Uiso 0.606(15) 1 calc PR A 1
C41 C 0.7999(19) 0.7707(14) -0.2944(18) 0.345(16) Uiso 0.606(15) 1 d PDU A 1
H41A H 0.7713 0.7504 -0.2570 0.517 Uiso 0.606(15) 1 calc PR A 1
H41B H 0.8045 0.8103 -0.3017 0.517 Uiso 0.606(15) 1 calc PR A 1
H41C H 0.8386 0.7750 -0.2820 0.517 Uiso 0.606(15) 1 calc PR A 1
O9A O 0.8224(8) 0.6209(7) -0.2956(12) 0.194(8) Uiso 0.394(15) 1 d PDU A 2
O10A O 0.7748(14) 0.6825(12) -0.3472(14) 0.255(11) Uiso 0.394(15) 1 d PDU A 2
C38A C 0.8385(5) 0.5761(5) -0.2833(7) 0.053(3) Uiso 0.394(15) 1 d PDU A 2
H38D H 0.8430 0.5726 -0.2336 0.080 Uiso 0.394(15) 1 calc PR A 2
H38E H 0.8763 0.5874 -0.3066 0.080 Uiso 0.394(15) 1 calc PR A 2
H38F H 0.8072 0.5377 -0.3014 0.080 Uiso 0.394(15) 1 calc PR A 2
C39A C 0.7646(10) 0.6052(12) -0.2663(19) 0.210(10) Uiso 0.394(15) 1 d PDU A 2
H39C H 0.7646 0.5982 -0.2160 0.252 Uiso 0.394(15) 1 calc PR A 2
H39D H 0.7330 0.5681 -0.2879 0.252 Uiso 0.394(15) 1 calc PR A 2
C40A C 0.7523(13) 0.6571(13) -0.2796(17) 0.246(11) Uiso 0.394(15) 1 d PDU A 2
H40C H 0.7089 0.6422 -0.2773 0.296 Uiso 0.394(15) 1 calc PR A 2
H40D H 0.7722 0.6882 -0.2438 0.296 Uiso 0.394(15) 1 calc PR A 2
C41A C 0.8336(16) 0.7349(17) -0.343(2) 0.274(17) Uiso 0.394(15) 1 d PDU A 2
H41D H 0.8297 0.7704 -0.3375 0.411 Uiso 0.394(15) 1 calc PR A 2
H41E H 0.8555 0.7385 -0.3861 0.411 Uiso 0.394(15) 1 calc PR A 2
H41F H 0.8553 0.7311 -0.3040 0.411 Uiso 0.394(15) 1 calc PR A 2
O7 O 1.2142(9) 0.2751(9) 0.3505(10) 0.257(7) Uiso 0.618(14) 1 d PDU B 3
O8 O 1.1416(6) 0.2905(6) 0.4697(7) 0.150(4) Uiso 0.618(14) 1 d PDU B 3
C34 C 1.1557(13) 0.2590(16) 0.323(2) 0.363(17) Uiso 0.618(14) 1 d PDU B 3
H34A H 1.1290 0.2158 0.3277 0.545 Uiso 0.618(14) 1 calc PR B 3
H34B H 1.1593 0.2702 0.2744 0.545 Uiso 0.618(14) 1 calc PR B 3
H34C H 1.1392 0.2800 0.3491 0.545 Uiso 0.618(14) 1 calc PR B 3
C35 C 1.2354(8) 0.3250(9) 0.3980(9) 0.199(6) Uiso 0.618(14) 1 d PDU B 3
H35A H 1.2294 0.3563 0.3761 0.239 Uiso 0.618(14) 1 calc PR B 3
H35B H 1.2789 0.3420 0.4043 0.239 Uiso 0.618(14) 1 calc PR B 3
C36 C 1.2058(6) 0.3113(9) 0.4699(7) 0.177(6) Uiso 0.618(14) 1 d PDU B 3
H36A H 1.2120 0.2804 0.4922 0.212 Uiso 0.618(14) 1 calc PR B 3
H36B H 1.2262 0.3478 0.4985 0.212 Uiso 0.618(14) 1 calc PR B 3
C37 C 1.1140(9) 0.2608(11) 0.5337(9) 0.214(9) Uiso 0.618(14) 1 d PDU B 3
H37A H 1.0922 0.2176 0.5264 0.322 Uiso 0.618(14) 1 calc PR B 3
H37B H 1.0863 0.2738 0.5493 0.322 Uiso 0.618(14) 1 calc PR B 3
H37C H 1.1449 0.2710 0.5688 0.322 Uiso 0.618(14) 1 calc PR B 3
O7A O 1.2688(13) 0.3172(14) 0.2998(11) 0.253(10) Uiso 0.382(14) 1 d PDU B 4
O8A O 1.1585(5) 0.2967(5) 0.4516(5) 0.080(4) Uiso 0.382(14) 1 d PDU B 4
C34A C 1.3316(14) 0.336(3) 0.308(3) 0.34(2) Uiso 0.382(14) 1 d PDU B 4
H34D H 1.3421 0.3128 0.2776 0.506 Uiso 0.382(14) 1 calc PR B 4
H34E H 1.3392 0.3303 0.3562 0.506 Uiso 0.382(14) 1 calc PR B 4
H34F H 1.3557 0.3786 0.2963 0.506 Uiso 0.382(14) 1 calc PR B 4
C35A C 1.2421(14) 0.3262(16) 0.3607(11) 0.184(8) Uiso 0.382(14) 1 d PDU B 4
H35C H 1.2033 0.3157 0.3394 0.221 Uiso 0.382(14) 1 calc PR B 4
H35D H 1.2645 0.3703 0.3595 0.221 Uiso 0.382(14) 1 calc PR B 4
C36A C 1.2215(6) 0.3200(10) 0.4358(9) 0.112(5) Uiso 0.382(14) 1 d PDU B 4
H36C H 1.2339 0.2942 0.4596 0.135 Uiso 0.382(14) 1 calc PR B 4
H36D H 1.2440 0.3600 0.4573 0.135 Uiso 0.382(14) 1 calc PR B 4
C37A C 1.1491(9) 0.2884(10) 0.5263(6) 0.118(6) Uiso 0.382(14) 1 d PDU B 4
H37D H 1.1480 0.2514 0.5401 0.177 Uiso 0.382(14) 1 calc PR B 4
H37E H 1.1112 0.2860 0.5384 0.177 Uiso 0.382(14) 1 calc PR B 4
H37F H 1.1818 0.3223 0.5504 0.177 Uiso 0.382(14) 1 calc PR B 4
O11 O 0.1324(8) 0.1633(8) -0.5861(10) 0.210(6) Uiso 0.50 1 d P C 1
O11A O 0.0587(9) 0.1141(10) -0.4737(12) 0.231(7) Uiso 0.50 1 d P D 2
O12 O 0.9875(18) 0.8855(18) 0.664(2) 0.351(16) Uiso 0.50 1 d P E 1
O12A O 0.9394(17) 0.8492(16) 0.685(2) 0.325(14) Uiso 0.50 1 d P F 2

loop_
_atom_site_aniso_label
_atom_site_aniso_U_11
_atom_site_aniso_U_22
_atom_site_aniso_U_33
_atom_site_aniso_U_23
_atom_site_aniso_U_13
_atom_site_aniso_U_12
O1 0.139(4) 0.125(4) 0.172(6) -0.002(4) -0.082(4) 0.069(3)
O2 0.101(3) 0.150(5) 0.237(7) -0.021(4) -0.045(4) 0.084(3)
O3 0.0756(19) 0.0349(14) 0.0719(19) 0.0049(13) -0.0255(15) 0.0173(14)
O4 0.092(2) 0.0523(16) 0.074(2) 0.0058(14) -0.0004(17) 0.0478(16)
O5 0.078(2) 0.0603(18) 0.070(2) -0.0061(16) -0.0020(18) 0.0140(16)
O6 0.0645(17) 0.0582(16) 0.076(2) -0.0232(15) -0.0004(15) 0.0234(14)
C1 0.051(2) 0.044(2) 0.050(2) -0.0015(16) -0.0039(17) 0.0253(17)
C2 0.057(2) 0.0369(18) 0.0374(19) -0.0004(15) 0.0018(16) 0.0226(17)
C3 0.052(2) 0.0380(18) 0.0361(18) 0.0015(14) 0.0017(16) 0.0221(16)
C4 0.060(2) 0.046(2) 0.0335(19) -0.0069(15) -0.0058(16) 0.0281(18)
C5 0.057(2) 0.0373(18) 0.0398(19) -0.0024(15) -0.0042(17) 0.0250(16)
C6 0.069(3) 0.0366(19) 0.051(2) -0.0030(16) -0.0024(19) 0.0300(19)
C7 0.063(2) 0.0364(19) 0.063(3) -0.0042(18) -0.010(2) 0.0242(18)
C8 0.064(3) 0.036(2) 0.081(3) 0.004(2) -0.020(2) 0.0166(19)
C9 0.082(3) 0.041(2) 0.101(4) -0.004(2) -0.038(3) 0.026(2)
C10 0.073(3) 0.056(3) 0.120(5) -0.016(3) -0.032(3) 0.037(3)
C11 0.063(3) 0.066(3) 0.109(4) -0.015(3) -0.019(3) 0.038(2)
C12 0.065(3) 0.050(2) 0.096(4) -0.011(2) -0.007(3) 0.034(2)
C13 0.084(3) 0.057(3) 0.058(3) 0.010(2) -0.007(2) 0.019(2)
C14 0.100(5) 0.084(4) 0.173(8) -0.022(5) -0.050(6) 0.055(4)
C15 0.091(4) 0.091(3) 0.083(4) 0.003(3) 0.019(3) 0.059(3)
C16 0.052(2) 0.0389(18) 0.0323(18) 0.0024(14) -0.0048(15) 0.0209(16)
C17 0.063(2) 0.046(2) 0.040(2) 0.0003(16) -0.0050(18) 0.0275(18)
C18 0.064(2) 0.0395(19) 0.038(2) 0.0079(15) -0.0017(17) 0.0203(18)
C19 0.060(2) 0.0356(18) 0.046(2) 0.0008(16) -0.0118(18) 0.0221(17)
C20 0.053(2) 0.0401(19) 0.039(2) -0.0030(15) -0.0093(16) 0.0237(17)
C21 0.052(2) 0.0330(17) 0.0363(18) -0.0019(14) -0.0078(15) 0.0196(15)
C22 0.073(3) 0.053(2) 0.051(2) 0.0121(19) 0.013(2) 0.030(2)
C23 0.066(3) 0.040(2) 0.040(2) 0.0028(16) -0.0123(19) 0.023(2)
C24 0.060(2) 0.0425(19) 0.0378(19) 0.0005(15) -0.0012(17) 0.0262(17)
C25 0.059(2) 0.0378(18) 0.048(2) -0.0031(16) -0.0100(18) 0.0278(17)
C26 0.057(2) 0.044(2) 0.048(2) -0.0030(16) -0.0047(18) 0.0322(18)
C28 0.055(2) 0.0448(19) 0.049(2) -0.0033(17) -0.0060(18) 0.0291(18)
C27 0.068(2) 0.052(2) 0.054(2) -0.0129(18) -0.010(2) 0.040(2)
C29 0.056(2) 0.045(2) 0.046(2) 0.0011(17) -0.0034(17) 0.0270(18)
C30 0.056(2) 0.0423(19) 0.044(2) -0.0008(16) -0.0040(17) 0.0302(18)
C32 0.062(2) 0.057(2) 0.055(3) -0.012(2) -0.006(2) 0.033(2)
C31 0.070(3) 0.054(2) 0.050(2) -0.0082(18) -0.0053(19) 0.038(2)
C33 0.065(2) 0.048(2) 0.048(2) 0.0018(17) -0.0013(18) 0.0285(19)
O1A 0.0604(16) 0.0727(18) 0.0561(16) 0.0022(15) -0.0071(13) 0.0381(15)
O2A 0.0584(17) 0.0667(18) 0.0695(19) -0.0143(15) -0.0265(14) 0.0392(16)
O3A 0.116(4) 0.149(5) 0.284(9) -0.127(6) -0.028(5) 0.072(4)
O4A 0.165(5) 0.275(9) 0.186(6) -0.153(7) -0.009(5) 0.119(6)
O5A 0.089(2) 0.0551(19) 0.143(4) 0.007(2) -0.029(2) 0.0314(18)
O6A 0.067(2) 0.0694(19) 0.101(3) 0.0083(18) -0.0173(18) 0.0373(17)
C1A 0.0397(18) 0.054(2) 0.0398(19) 0.0051(17) -0.0016(15) 0.0220(17)
C2A 0.0355(17) 0.055(2) 0.046(2) 0.0009(17) -0.0012(16) 0.0227(16)
C3A 0.0377(18) 0.053(2) 0.044(2) -0.0037(17) -0.0020(16) 0.0183(16)
C4A 0.0420(19) 0.063(2) 0.041(2) -0.0028(18) -0.0051(16) 0.0267(18)
C5A 0.0412(19) 0.059(2) 0.052(2) 0.0034(18) -0.0015(17) 0.0260(18)
C6A 0.0380(18) 0.059(2) 0.044(2) -0.0078(17) -0.0066(16) 0.0227(17)
C7A 0.0393(18) 0.058(2) 0.040(2) -0.0027(17) -0.0019(15) 0.0282(17)
C8A 0.0414(19) 0.058(2) 0.041(2) -0.0048(16) -0.0015(16) 0.0312(17)
C9A 0.0422(18) 0.056(2) 0.043(2) -0.0070(17) -0.0010(16) 0.0291(17)
C10A 0.053(2) 0.068(2) 0.043(2) -0.0093(18) -0.0057(17) 0.044(2)
C11A 0.045(2) 0.059(2) 0.0401(19) 0.0009(17) -0.0009(16) 0.0312(19)
C12A 0.0444(19) 0.059(2) 0.043(2) 0.0012(17) -0.0009(16) 0.0298(18)
C13A 0.0418(19) 0.057(2) 0.046(2) -0.0024(18) -0.0046(16) 0.0231(17)
C14A 0.059(3) 0.065(3) 0.048(2) -0.005(2) -0.0073(19) 0.037(2)
C15A 0.057(2) 0.068(3) 0.049(2) 0.0103(19) 0.0038(19) 0.030(2)
C16A 0.041(2) 0.084(3) 0.054(3) -0.013(2) -0.0087(18) 0.037(2)
C17A 0.051(2) 0.070(3) 0.081(3) -0.022(2) -0.016(2) 0.034(2)
C18A 0.054(3) 0.080(3) 0.151(6) -0.043(4) -0.032(4) 0.037(3)
C19A 0.056(3) 0.137(6) 0.108(5) -0.061(4) -0.020(3) 0.055(4)
C20A 0.060(3) 0.148(6) 0.072(3) -0.045(4) -0.016(3) 0.058(4)
C21A 0.046(2) 0.116(4) 0.067(3) -0.024(3) -0.017(2) 0.046(3)
C22A 0.064(3) 0.061(3) 0.100(4) 0.000(3) -0.016(3) 0.028(2)
C23A 0.092(5) 0.212(11) 0.217(12) -0.138(10) -0.035(6) 0.089(7)
C24A 0.058(3) 0.135(5) 0.051(3) 0.013(3) 0.003(2) 0.049(3)
C25A 0.060(2) 0.061(2) 0.039(2) -0.0076(18) -0.0142(17) 0.036(2)
C26A 0.053(2) 0.077(3) 0.0319(19) -0.0021(18) -0.0017(16) 0.038(2)
C27A 0.055(2) 0.069(3) 0.043(2) 0.0014(19) -0.0010(18) 0.036(2)
C28A 0.057(2) 0.064(3) 0.049(2) -0.010(2) -0.0144(19) 0.031(2)
C29A 0.078(3) 0.053(2) 0.065(3) -0.010(2) -0.019(2) 0.025(2)
C30A 0.057(2) 0.059(3) 0.069(3) -0.007(2) -0.026(2) 0.024(2)
C31A 0.059(2) 0.076(3) 0.066(3) 0.025(2) 0.015(2) 0.041(2)
C32A 0.064(3) 0.059(3) 0.067(3) -0.006(2) -0.014(2) 0.025(2)
C33A 0.068(3) 0.067(3) 0.150(6) 0.015(3) -0.035(3) 0.019(3)

loop_
_atom_type_symbol
_atom_type_description
_atom_type_scat_dispersion_real
_atom_type_scat_dispersion_imag
_atom_type_scat_source
C C 0.0033 0.0016 'International Tables Vol C Tables 4.2.6.8 and 6.1.1.4'
H H 0.0000 0.0000 'International Tables Vol C Tables 4.2.6.8 and 6.1.1.4'
O O 0.0106 0.0060 'International Tables Vol C Tables 4.2.6.8 and 6.1.1.4'

loop_
_geom_angle_atom_site_label_1
_geom_angle_atom_site_label_2
_geom_angle_atom_site_label_3
_geom_angle
C14 O1 H1B 109.5
C14 O2 H2B 109.5
C23 O4 H4B 109.5
C32 O6 H6B 109.5
C6 C1 C2 118.3(3)
C6 C1 C7 119.6(3)
C2 C1 C7 122.0(3)
C1 C2 C3 121.7(3)
C1 C2 H2A 119.1
C3 C2 H2A 119.1
C2 C3 C4 117.9(3)
C2 C3 C16 122.1(3)
C4 C3 C16 119.9(3)
C5 C4 C3 121.4(3)
C5 C4 H4A 119.3
C3 C4 H4A 119.3
C4 C5 C6 119.3(3)
C4 C5 C25 120.7(3)
C6 C5 C25 119.9(3)
C5 C6 C1 121.3(3)
C5 C6 H6A 119.4
C1 C6 H6A 119.4
C8 C7 C12 122.2(4)
C8 C7 C1 118.1(4)
C12 C7 C1 119.7(4)
C7 C8 C9 117.9(5)
C7 C8 C13 121.8(4)
C9 C8 C13 120.2(5)
C8 C9 C10 119.8(5)
C8 C9 H9A 120.1
C10 C9 H9A 120.1
C11 C10 C9 120.1(5)
C11 C10 C14 123.5(7)
C9 C10 C14 116.5(7)
C10 C11 C12 123.1(5)
C10 C11 H11A 118.4
C12 C11 H11A 118.4
C11 C12 C7 116.8(5)
C11 C12 C15 122.0(5)
C7 C12 C15 121.2(4)
C8 C13 H13A 109.5
C8 C13 H13B 109.5
H13A C13 H13B 109.5
C8 C13 H13C 109.5
H13A C13 H13C 109.5
H13B C13 H13C 109.5
O1 C14 O2 126.4(7)
O1 C14 C10 120.5(9)
O2 C14 C10 113.1(9)
C12 C15 H15A 109.5
C12 C15 H15B 109.5
H15A C15 H15B 109.5
C12 C15 H15C 109.5
H15A C15 H15C 109.5
H15B C15 H15C 109.5
C21 C16 C17 120.5(3)
C21 C16 C3 119.3(3)
C17 C16 C3 120.2(3)
C18 C17 C16 118.5(4)
C18 C17 C22 119.3(3)
C16 C17 C22 122.1(3)
C19 C18 C17 120.9(3)
C19 C18 H18A 119.5
C17 C18 H18A 119.5
C18 C19 C20 120.2(3)
C18 C19 C23 120.1(3)
C20 C19 C23 119.7(4)
C21 C20 C19 120.1(3)
C21 C20 H20A 119.9
C19 C20 H20A 119.9
C20 C21 C16 119.7(3)
C20 C21 C24 118.5(3)
C16 C21 C24 121.7(3)
C17 C22 H22A 109.5
C17 C22 H22B 109.5
H22A C22 H22B 109.5
C17 C22 H22C 109.5
H22A C22 H22C 109.5
H22B C22 H22C 109.5
O3 C23 O4 124.1(3)
O3 C23 C19 118.5(4)
O4 C23 C19 117.4(3)
C21 C24 H24A 109.5
C21 C24 H24B 109.5
H24A C24 H24B 109.5
C21 C24 H24C 109.5
H24A C24 H24C 109.5
H24B C24 H24C 109.5
C30 C25 C26 121.6(3)
C30 C25 C5 118.6(3)
C26 C25 C5 119.8(3)
C27 C26 C25 117.8(4)
C27 C26 C31 120.8(3)
C25 C26 C31 121.4(3)
C27 C28 C29 119.0(3)
C27 C28 C32 123.0(4)
C29 C28 C32 118.0(4)
C28 C27 C26 121.4(4)
C28 C27 H27A 119.3
C26 C27 H27A 119.3
C30 C29 C28 121.8(4)
C30 C29 H29A 119.1
C28 C29 H29A 119.1
C29 C30 C25 118.3(3)
C29 C30 C33 120.2(3)
C25 C30 C33 121.5(3)
O5 C32 O6 122.4(4)
O5 C32 C28 123.2(4)
O6 C32 C28 114.3(4)
C26 C31 H31A 109.5
C26 C31 H31B 109.5
H31A C31 H31B 109.5
C26 C31 H31C 109.5
H31A C31 H31C 109.5
H31B C31 H31C 109.5
C30 C33 H33A 109.5
C30 C33 H33B 109.5
H33A C33 H33B 109.5
C30 C33 H33C 109.5
H33A C33 H33C 109.5
H33B C33 H33C 109.5
C14A O2A H2AA 109.5
C23A O3A H3AA 109.5
C23A O4A H4AA 109.5
C32A O5A H5AA 109.5
C6A C1A C2A 119.0(3)
C6A C1A C7A 122.9(3)
C2A C1A C7A 117.8(3)
C3A C2A C1A 121.3(3)
C3A C2A H2AB 119.3
C1A C2A H2AB 119.3
C2A C3A C4A 118.4(3)
C2A C3A C16A 120.5(3)
C4A C3A C16A 121.0(3)
C5A C4A C3A 121.5(3)
C5A C4A H4AB 119.3
C3A C4A H4AB 119.3
C4A C5A C6A 119.0(3)
C4A C5A C25A 119.7(3)
C6A C5A C25A 121.2(3)
C1A C6A C5A 120.7(4)
C1A C6A H6AA 119.7
C5A C6A H6AA 119.7
C8A C7A C12A 120.8(3)
C8A C7A C1A 118.4(3)
C12A C7A C1A 120.7(3)
C9A C8A C7A 118.5(3)
C9A C8A C13A 119.9(3)
C7A C8A C13A 121.5(3)
C10A C9A C8A 121.0(3)
C10A C9A H9AA 119.5
C8A C9A H9AA 119.5
C9A C10A C11A 119.5(3)
C9A C10A C14A 119.5(4)
C11A C10A C14A 120.7(4)
C12A C11A C10A 121.2(3)
C12A C11A H11B 119.4
C10A C11A H11B 119.4
C11A C12A C7A 118.8(3)
C11A C12A C15A 120.3(3)
C7A C12A C15A 120.9(3)
C8A C13A H13D 109.5
C8A C13A H13E 109.5
H13D C13A H13E 109.5
C8A C13A H13F 109.5
H13D C13A H13F 109.5
H13E C13A H13F 109.5
O1A C14A O2A 122.5(4)
O1A C14A C10A 120.8(4)
O2A C14A C10A 116.6(4)
C12A C15A H15D 109.5
C12A C15A H15E 109.5
H15D C15A H15E 109.5
C12A C15A H15F 109.5
H15D C15A H15F 109.5
H15E C15A H15F 109.5
C17A C16A C21A 121.7(4)
C17A C16A C3A 119.8(4)
C21A C16A C3A 118.5(4)
C16A C17A C18A 116.5(5)
C16A C17A C22A 121.7(4)
C18A C17A C22A 121.8(5)
C19A C18A C17A 121.9(6)
C19A C18A H18B 119.0
C17A C18A H18B 119.0
C18A C19A C20A 121.0(5)
C18A C19A C23A 116.8(10)
C20A C19A C23A 122.2(10)
C19A C20A C21A 119.8(6)
C19A C20A H20B 120.1
C21A C20A H20B 120.1
C20A C21A C16A 119.1(6)
C20A C21A C24A 119.0(5)
C16A C21A C24A 121.9(4)
C17A C22A H22D 109.5
C17A C22A H22E 109.5
H22D C22A H22E 109.5
C17A C22A H22F 109.5
H22D C22A H22F 109.5
H22E C22A H22F 109.5
O3A C23A O4A 126.4(9)
O3A C23A C19A 120.1(14)
O4A C23A C19A 113.6(13)
C21A C24A H24D 109.5
C21A C24A H24E 109.5
H24D C24A H24E 109.5
C21A C24A H24F 109.5
H24D C24A H24F 109.5
H24E C24A H24F 109.5
C30A C25A C26A 121.7(3)
C30A C25A C5A 119.5(4)
C26A C25A C5A 118.7(3)
C27A C26A C25A 118.2(4)
C27A C26A C31A 119.4(4)
C25A C26A C31A 122.3(3)
C28A C27A C26A 121.1(4)
C28A C27A H27B 119.5
C26A C27A H27B 119.5
C27A C28A C29A 121.2(4)
C27A C28A C32A 119.5(4)
C29A C28A C32A 119.2(4)
C28A C29A C30A 119.6(4)
C28A C29A H29B 120.2
C30A C29A H29B 120.2
C25A C30A C29A 118.1(4)
C25A C30A C33A 122.2(4)
C29A C30A C33A 119.7(4)
C26A C31A H31D 109.5
C26A C31A H31E 109.5
H31D C31A H31E 109.5
C26A C31A H31F 109.5
H31D C31A H31F 109.5
H31E C31A H31F 109.5
O6A C32A O5A 122.2(4)
O6A C32A C28A 124.2(4)
O5A C32A C28A 113.6(4)
C30A C33A H33D 109.5
C30A C33A H33E 109.5
H33D C33A H33E 109.5
C30A C33A H33F 109.5
H33D C33A H33F 109.5
H33E C33A H33F 109.5
C39 O9 C38 110.6(7)
C40 O10 C41 111.4(8)
O9 C38 H38A 109.5
O9 C38 H38B 109.5
H38A C38 H38B 109.5
O9 C38 H38C 109.5
H38A C38 H38C 109.5
H38B C38 H38C 109.5
O9 C39 C40 110.0(7)
O9 C39 H39A 109.7
C40 C39 H39A 109.7
O9 C39 H39B 109.7
C40 C39 H39B 109.7
H39A C39 H39B 108.2
O10 C40 C39 110.7(8)
O10 C40 H40A 109.5
C39 C40 H40A 109.5
O10 C40 H40B 109.5
C39 C40 H40B 109.5
H40A C40 H40B 108.1
O10 C41 H41A 109.5
O10 C41 H41B 109.5
H41A C41 H41B 109.5
O10 C41 H41C 109.5
H41A C41 H41C 109.5
H41B C41 H41C 109.5
C38A O9A C39A 112.5(8)
C41A O10A C40A 111.9(8)
O9A C38A H38D 109.5
O9A C38A H38E 109.5
H38D C38A H38E 109.5
O9A C38A H38F 109.5
H38D C38A H38F 109.5
H38E C38A H38F 109.5
O9A C39A C40A 108.6(7)
O9A C39A H39C 110.0
C40A C39A H39C 110.0
O9A C39A H39D 110.0
C40A C39A H39D 110.0
H39C C39A H39D 108.3
O10A C40A C39A 109.5(7)
O10A C40A H40C 109.8
C39A C40A H40C 109.8
O10A C40A H40D 109.8
C39A C40A H40D 109.8
H40C C40A H40D 108.2
O10A C41A H41D 109.5
O10A C41A H41E 109.5
H41D C41A H41E 109.5
O10A C41A H41F 109.5
H41D C41A H41F 109.5
H41E C41A H41F 109.5
C35 O7 C34 111.1(8)
C37 O8 C36 111.1(7)
O7 C34 H34A 109.5
O7 C34 H34B 109.5
H34A C34 H34B 109.5
O7 C34 H34C 109.5
H34A C34 H34C 109.5
H34B C34 H34C 109.5
O7 C35 C36 116.3(10)
O7 C35 H35A 108.2
C36 C35 H35A 108.2
O7 C35 H35B 108.2
C36 C35 H35B 108.2
H35A C35 H35B 107.4
O8 C36 C35 115.0(10)
O8 C36 H36A 108.5
C35 C36 H36A 108.5
O8 C36 H36B 108.5
C35 C36 H36B 108.5
H36A C36 H36B 107.5
O8 C37 H37A 109.5
O8 C37 H37B 109.5
H37A C37 H37B 109.5
O8 C37 H37C 109.5
H37A C37 H37C 109.5
H37B C37 H37C 109.5
C35A O7A C34A 113.4(8)
C36A O8A C37A 109.6(7)
O7A C34A H34D 109.5
O7A C34A H34E 109.5
H34D C34A H34E 109.5
O7A C34A H34F 109.5
H34D C34A H34F 109.5
H34E C34A H34F 109.5
O7A C35A C36A 159(3)
O7A C35A H35C 96.6
C36A C35A H35C 96.6
O7A C35A H35D 96.6
C36A C35A H35D 96.6
H35C C35A H35D 103.5
O8A C36A C35A 120.1(16)
O8A C36A H36C 107.3
C35A C36A H36C 107.3
O8A C36A H36D 107.3
C35A C36A H36D 107.3
H36C C36A H36D 106.9
O8A C37A H37D 109.5
O8A C37A H37E 109.5
H37D C37A H37E 109.5
O8A C37A H37F 109.5
H37D C37A H37F 109.5
H37E C37A H37F 109.5

loop_
_geom_bond_atom_site_label_1
_geom_bond_atom_site_label_2
_geom_bond_distance
O1 C14 1.221(11)
O1 H1B 0.8200
O2 C14 1.291(11)
O2 H2B 0.8200
O3 C23 1.253(5)
O4 C23 1.275(5)
O4 H4B 0.8200
O5 C32 1.215(5)
O6 C32 1.333(5)
O6 H6B 0.8200
C1 C6 1.388(5)
C1 C2 1.390(5)
C1 C7 1.497(6)
C2 C3 1.393(5)
C2 H2A 0.9300
C3 C4 1.395(5)
C3 C16 1.490(5)
C4 C5 1.379(5)
C4 H4A 0.9300
C5 C6 1.384(5)
C5 C25 1.514(5)
C6 H6A 0.9300
C7 C8 1.404(6)
C7 C12 1.406(6)
C8 C9 1.406(6)
C8 C13 1.489(7)
C9 C10 1.414(8)
C9 H9A 0.9300
C10 C11 1.341(8)
C10 C14 1.513(9)
C11 C12 1.396(7)
C11 H11A 0.9300
C12 C15 1.483(8)
C13 H13A 0.9600
C13 H13B 0.9600
C13 H13C 0.9600
C15 H15A 0.9600
C15 H15B 0.9600
C15 H15C 0.9600
C16 C21 1.401(5)
C16 C17 1.412(5)
C17 C18 1.390(5)
C17 C22 1.506(6)
C18 C19 1.390(6)
C18 H18A 0.9300
C19 C20 1.393(5)
C19 C23 1.491(5)
C20 C21 1.385(5)
C20 H20A 0.9300
C21 C24 1.512(5)
C22 H22A 0.9600
C22 H22B 0.9600
C22 H22C 0.9600
C24 H24A 0.9600
C24 H24B 0.9600
C24 H24C 0.9600
C25 C30 1.388(5)
C25 C26 1.410(5)
C26 C27 1.389(6)
C26 C31 1.508(6)
C28 C27 1.379(6)
C28 C29 1.391(5)
C28 C32 1.472(6)
C27 H27A 0.9300
C29 C30 1.374(5)
C29 H29A 0.9300
C30 C33 1.508(5)
C31 H31A 0.9600
C31 H31B 0.9600
C31 H31C 0.9600
C33 H33A 0.9600
C33 H33B 0.9600
C33 H33C 0.9600
O1A C14A 1.244(5)
O2A C14A 1.266(5)
O2A H2AA 0.8200
O3A C23A 1.240(17)
O3A H3AA 0.8200
O4A C23A 1.311(18)
O4A H4AA 0.8200
O5A C32A 1.316(6)
O5A H5AA 0.8200
O6A C32A 1.201(5)
C1A C6A 1.386(5)
C1A C2A 1.394(5)
C1A C7A 1.512(5)
C2A C3A 1.378(5)
C2A H2AB 0.9300
C3A C4A 1.396(5)
C3A C16A 1.486(6)
C4A C5A 1.380(5)
C4A H4AB 0.9300
C5A C6A 1.390(5)
C5A C25A 1.500(5)
C6A H6AA 0.9300
C7A C8A 1.401(5)
C7A C12A 1.405(5)
C8A C9A 1.395(5)
C8A C13A 1.489(5)
C9A C10A 1.384(5)
C9A H9AA 0.9300
C10A C11A 1.389(6)
C10A C14A 1.481(5)
C11A C12A 1.380(5)
C11A H11B 0.9300
C12A C15A 1.519(6)
C13A H13D 0.9600
C13A H13E 0.9600
C13A H13F 0.9600
C15A H15D 0.9600
C15A H15E 0.9600
C15A H15F 0.9600
C16A C17A 1.396(7)
C16A C21A 1.411(7)
C17A C18A 1.423(8)
C17A C22A 1.497(7)
C18A C19A 1.361(10)
C18A H18B 0.9300
C19A C20A 1.378(9)
C19A C23A 1.508(11)
C20A C21A 1.398(8)
C20A H20B 0.9300
C21A C24A 1.518(8)
C22A H22D 0.9600
C22A H22E 0.9600
C22A H22F 0.9600
C24A H24D 0.9600
C24A H24E 0.9600
C24A H24F 0.9600
C25A C30A 1.378(6)
C25A C26A 1.422(6)
C26A C27A 1.384(6)
C26A C31A 1.486(6)
C27A C28A 1.359(6)
C27A H27B 0.9300
C28A C29A 1.395(6)
C28A C32A 1.509(6)
C29A C30A 1.420(7)
C29A H29B 0.9300
C30A C33A 1.504(7)
C31A H31D 0.9600
C31A H31E 0.9600
C31A H31F 0.9600
C33A H33D 0.9600
C33A H33E 0.9600
C33A H33F 0.9600
O9 C39 1.424(7)
O9 C38 1.436(7)
O10 C40 1.417(7)
O10 C41 1.423(7)
C38 H38A 0.9600
C38 H38B 0.9600
C38 H38C 0.9600
C39 C40 1.507(7)
C39 H39A 0.9700
C39 H39B 0.9700
C40 H40A 0.9700
C40 H40B 0.9700
C41 H41A 0.9600
C41 H41B 0.9600
C41 H41C 0.9600
O9A C38A 1.407(7)
O9A C39A 1.424(7)
O10A C41A 1.417(7)
O10A C40A 1.421(7)
C38A H38D 0.9600
C38A H38E 0.9600
C38A H38F 0.9600
C39A C40A 1.517(7)
C39A H39C 0.9700
C39A H39D 0.9700
C40A H40C 0.9700
C40A H40D 0.9700
C41A H41D 0.9600
C41A H41E 0.9600
C41A H41F 0.9600
O7 C35 1.423(7)
O7 C34 1.425(7)
O8 C37 1.416(7)
O8 C36 1.437(7)
C34 H34A 0.9600
C34 H34B 0.9600
C34 H34C 0.9600
C35 C36 1.513(7)
C35 H35A 0.9700
C35 H35B 0.9700
C36 H36A 0.9700
C36 H36B 0.9700
C37 H37A 0.9600
C37 H37B 0.9600
C37 H37C 0.9600
O7A C35A 1.415(7)
O7A C34A 1.421(7)
O8A C36A 1.430(7)
O8A C37A 1.436(7)
C34A H34D 0.9600
C34A H34E 0.9600
C34A H34F 0.9600
C35A C36A 1.499(7)
C35A H35C 0.9700
C35A H35D 0.9700
C36A H36C 0.9700
C36A H36D 0.9700
C37A H37D 0.9600
C37A H37E 0.9600
C37A H37F 0.9600

loop_
_geom_torsion_atom_site_label_1
_geom_torsion_atom_site_label_2
_geom_torsion_atom_site_label_3
_geom_torsion_atom_site_label_4
_geom_torsion
C6 C1 C2 C3 0.4(5)
C7 C1 C2 C3 179.4(4)
C1 C2 C3 C4 0.2(5)
C1 C2 C3 C16 -177.3(3)
C2 C3 C4 C5 -1.4(5)
C16 C3 C4 C5 176.1(3)
C3 C4 C5 C6 2.0(6)
C3 C4 C5 C25 -173.2(3)
C4 C5 C6 C1 -1.4(6)
C25 C5 C6 C1 173.9(4)
C2 C1 C6 C5 0.2(6)
C7 C1 C6 C5 -178.9(4)
C6 C1 C7 C8 76.4(5)
C2 C1 C7 C8 -102.6(4)
C6 C1 C7 C12 -101.7(4)
C2 C1 C7 C12 79.3(5)
C12 C7 C8 C9 0.5(6)
C1 C7 C8 C9 -177.5(3)
C12 C7 C8 C13 -176.8(4)
C1 C7 C8 C13 5.2(5)
C7 C8 C9 C10 -0.5(6)
C13 C8 C9 C10 176.8(4)
C8 C9 C10 C11 0.4(7)
C8 C9 C10 C14 179.9(4)
C9 C10 C11 C12 -0.3(7)
C14 C10 C11 C12 -179.7(5)
C10 C11 C12 C7 0.2(7)
C10 C11 C12 C15 -178.6(5)
C8 C7 C12 C11 -0.4(6)
C1 C7 C12 C11 177.6(3)
C8 C7 C12 C15 178.5(4)
C1 C7 C12 C15 -3.5(6)
C11 C10 C14 O1 179.3(6)
C9 C10 C14 O1 -0.1(8)
C11 C10 C14 O2 1.0(8)
C9 C10 C14 O2 -178.4(5)
C2 C3 C16 C21 115.7(4)
C4 C3 C16 C21 -61.8(4)
C2 C3 C16 C17 -63.7(5)
C4 C3 C16 C17 118.9(4)
C21 C16 C17 C18 -0.8(5)
C3 C16 C17 C18 178.6(3)
C21 C16 C17 C22 177.3(3)
C3 C16 C17 C22 -3.4(5)
C16 C17 C18 C19 0.7(5)
C22 C17 C18 C19 -177.3(4)
C17 C18 C19 C20 0.1(5)
C17 C18 C19 C23 178.7(3)
C18 C19 C20 C21 -1.0(5)
C23 C19 C20 C21 -179.5(3)
C19 C20 C21 C16 0.9(5)
C19 C20 C21 C24 -179.3(3)
C17 C16 C21 C20 -0.1(5)
C3 C16 C21 C20 -179.4(3)
C17 C16 C21 C24 -179.8(3)
C3 C16 C21 C24 0.8(5)
C18 C19 C23 O3 19.0(5)
C20 C19 C23 O3 -162.4(3)
C18 C19 C23 O4 -159.6(3)
C20 C19 C23 O4 19.0(5)
C4 C5 C25 C30 89.4(4)
C6 C5 C25 C30 -85.7(4)
C4 C5 C25 C26 -91.4(4)
C6 C5 C25 C26 93.4(4)
C30 C25 C26 C27 1.6(5)
C5 C25 C26 C27 -177.5(3)
C30 C25 C26 C31 -176.8(3)
C5 C25 C26 C31 4.0(5)
C29 C28 C27 C26 -1.2(5)
C32 C28 C27 C26 179.0(3)
C25 C26 C27 C28 0.4(5)
C31 C26 C27 C28 178.8(3)
C27 C28 C29 C30 0.1(5)
C32 C28 C29 C30 179.9(3)
C28 C29 C30 C25 1.8(5)
C28 C29 C30 C33 -176.9(3)
C26 C25 C30 C29 -2.7(5)
C5 C25 C30 C29 176.5(3)
C26 C25 C30 C33 176.1(3)
C5 C25 C30 C33 -4.8(5)
C27 C28 C32 O5 -178.8(4)
C29 C28 C32 O5 1.4(6)
C27 C28 C32 O6 4.2(5)
C29 C28 C32 O6 -175.5(3)
C6A C1A C2A C3A 0.3(5)
C7A C1A C2A C3A 174.7(3)
C1A C2A C3A C4A -0.5(5)
C1A C2A C3A C16A -178.5(3)
C2A C3A C4A C5A 0.3(5)
C16A C3A C4A C5A 178.3(4)
C3A C4A C5A C6A 0.2(5)
C3A C4A C5A C25A -177.3(4)
C2A C1A C6A C5A 0.2(5)
C7A C1A C6A C5A -174.0(3)
C4A C5A C6A C1A -0.4(5)
C25A C5A C6A C1A 177.1(4)
C6A C1A C7A C8A 70.7(4)
C2A C1A C7A C8A -103.5(4)
C6A C1A C7A C12A -113.4(4)
C2A C1A C7A C12A 72.4(4)
C12A C7A C8A C9A -2.5(5)
C1A C7A C8A C9A 173.5(3)
C12A C7A C8A C13A -179.4(3)
C1A C7A C8A C13A -3.4(5)
C7A C8A C9A C10A -1.6(5)
C13A C8A C9A C10A 175.3(3)
C8A C9A C10A C11A 3.8(5)
C8A C9A C10A C14A -170.2(3)
C9A C10A C11A C12A -2.0(5)
C14A C10A C11A C12A 172.0(3)
C10A C11A C12A C7A -2.0(5)
C10A C11A C12A C15A 179.5(3)
C8A C7A C12A C11A 4.3(5)
C1A C7A C12A C11A -171.6(3)
C8A C7A C12A C15A -177.2(3)
C1A C7A C12A C15A 6.9(5)
C9A C10A C14A O1A 159.2(4)
C11A C10A C14A O1A -14.8(6)
C9A C10A C14A O2A -17.2(5)
C11A C10A C14A O2A 168.8(3)
C2A C3A C16A C17A -72.2(5)
C4A C3A C16A C17A 109.8(4)
C2A C3A C16A C21A 106.5(4)
C4A C3A C16A C21A -71.5(5)
C21A C16A C17A C18A 0.5(6)
C3A C16A C17A C18A 179.1(4)
C21A C16A C17A C22A -179.3(4)
C3A C16A C17A C22A -0.7(6)
C16A C17A C18A C19A -0.9(7)
C22A C17A C18A C19A 178.9(5)
C17A C18A C19A C20A 0.9(8)
C17A C18A C19A C23A -177.9(5)
C18A C19A C20A C21A -0.6(8)
C23A C19A C20A C21A 178.2(6)
C19A C20A C21A C16A 0.2(7)
C19A C20A C21A C24A -178.4(4)
C17A C16A C21A C20A -0.1(6)
C3A C16A C21A C20A -178.8(3)
C17A C16A C21A C24A 178.4(4)
C3A C16A C21A C24A -0.3(6)
C18A C19A C23A O3A 9.4(10)
C20A C19A C23A O3A -169.5(7)
C18A C19A C23A O4A -171.1(6)
C20A C19A C23A O4A 10.1(10)
C4A C5A C25A C30A 106.2(4)
C6A C5A C25A C30A -71.3(5)
C4A C5A C25A C26A -71.3(5)
C6A C5A C25A C26A 111.3(4)
C30A C25A C26A C27A 2.1(6)
C5A C25A C26A C27A 179.5(3)
C30A C25A C26A C31A -174.4(4)
C5A C25A C26A C31A 3.0(5)
C25A C26A C27A C28A -1.1(6)
C31A C26A C27A C28A 175.6(4)
C26A C27A C28A C29A -1.0(6)
C26A C27A C28A C32A -177.3(4)
C27A C28A C29A C30A 2.0(6)
C32A C28A C29A C30A 178.4(4)
C26A C25A C30A C29A -1.1(6)
C5A C25A C30A C29A -178.5(4)
C26A C25A C30A C33A 178.1(5)
C5A C25A C30A C33A 0.7(7)
C28A C29A C30A C25A -1.0(7)
C28A C29A C30A C33A 179.8(5)
C27A C28A C32A O6A -7.1(7)
C29A C28A C32A O6A 176.5(5)
C27A C28A C32A O5A 172.9(4)
C29A C28A C32A O5A -3.5(6)
C38 O9 C39 C40 -169.3(19)
C41 O10 C40 C39 -94(3)
O9 C39 C40 O10 143(2)
C38A O9A C39A C40A 178(2)
C41A O10A C40A C39A -97(3)
O9A C39A C40A O10A 37(3)
C34 O7 C35 C36 75(3)
C37 O8 C36 C35 161.4(18)
O7 C35 C36 O8 -63(2)
C34A O7A C35A C36A -60(9)
C37A O8A C36A C35A 173(2)
O7A C35A C36A O8A -121(7)
